data_4101618
loop_
_publ_author_name
'Dogutan, Dilek K.'
'Stoian, Sebastian A.'
'McGuire, Jr, Robert'
'Schwalbe, Matthias'
'Teets, Thomas S.'
'Nocera, Daniel G.'

_publ_section_title
;
 Hangman corroles: efficient synthesis and oxygen reaction chemistry.
;
_journal_issue 1
_journal_name_full 'Journal of the American Chemical Society'
_journal_page_first 131
_journal_page_last 140
_journal_paper_doi 10.1021/ja108904s
_journal_volume 133
_journal_year 2011
_chemical_formula_sum 'C70 H81 N4 O3'
_chemical_formula_weight 1026.39
_chemical_name_systematic
; 
 ? 
;
_space_group_IT_number 2
_symmetry_cell_setting triclinic
_symmetry_space_group_name_Hall '-P 1'
_symmetry_space_group_name_H-M 'P -1'
_atom_sites_solution_hydrogens geom
_atom_sites_solution_primary direct
_atom_sites_solution_secondary difmap
_audit_creation_method SHELXL-97
_cell_angle_alpha 68.058(2)
_cell_angle_beta 87.816(2)
_cell_angle_gamma 73.334(2)
_cell_formula_units_Z 2
_cell_length_a 12.5672(4)
_cell_length_b 14.0364(5)
_cell_length_c 18.2951(6)
_cell_measurement_reflns_used 9890
_cell_measurement_temperature 100(2)
_cell_measurement_theta_max 68.76
_cell_measurement_theta_min 2.61
_cell_volume 2859.03(17)
_computing_cell_refinement 'Bruker SAINT'
_computing_data_collection 'Bruker APEX2'
_computing_data_reduction 'Bruker SAINT'
_computing_molecular_graphics 'Bruker SHELXTL'
_computing_publication_material 'Bruker SHELXTL'
_computing_structure_refinement 'SHELXL-97 (Sheldrick, 2008)'
_computing_structure_solution 'SHELXS-97 (Sheldrick, 2008)'
_diffrn_ambient_temperature 100(2)
_diffrn_measured_fraction_theta_full 0.976
_diffrn_measured_fraction_theta_max 0.976
_diffrn_measurement_device_type 'Bruker APEX-II CCD'
_diffrn_measurement_method '\f and \w scans'
_diffrn_radiation_monochromator graphite
_diffrn_radiation_source 'fine-focus sealed tube'
_diffrn_radiation_type CuK\a
_diffrn_radiation_wavelength 1.54178
_diffrn_reflns_av_R_equivalents 0.0384
_diffrn_reflns_av_sigmaI/netI 0.0264
_diffrn_reflns_limit_h_max 14
_diffrn_reflns_limit_h_min -14
_diffrn_reflns_limit_k_max 16
_diffrn_reflns_limit_k_min -16
_diffrn_reflns_limit_l_max 21
_diffrn_reflns_limit_l_min -19
_diffrn_reflns_number 51683
_diffrn_reflns_theta_full 66.59
_diffrn_reflns_theta_max 66.59
_diffrn_reflns_theta_min 2.61
_exptl_absorpt_coefficient_mu 0.556
_exptl_absorpt_correction_T_max 0.9465
_exptl_absorpt_correction_T_min 0.8082
_exptl_absorpt_correction_type multi-scan
_exptl_absorpt_process_details sadabs
_exptl_crystal_colour black
_exptl_crystal_density_diffrn 1.192
_exptl_crystal_density_method 'not measured'
_exptl_crystal_description plate
_exptl_crystal_F_000 1106
_exptl_crystal_size_max 0.40
_exptl_crystal_size_mid 0.30
_exptl_crystal_size_min 0.10
_refine_diff_density_max 1.436
_refine_diff_density_min -1.264
_refine_diff_density_rms 0.072
_refine_ls_extinction_method none
_refine_ls_goodness_of_fit_ref 1.032
_refine_ls_hydrogen_treatment mixed
_refine_ls_matrix_type full
_refine_ls_number_parameters 777
_refine_ls_number_reflns 9847
_refine_ls_number_restraints 221
_refine_ls_restrained_S_all 3.283
_refine_ls_R_factor_all 0.0818
_refine_ls_R_factor_gt 0.0694
_refine_ls_shift/su_max 0.004
_refine_ls_shift/su_mean 0.000
_refine_ls_structure_factor_coef Fsqd
_refine_ls_weighting_details 'calc w=1/[\s^2^(Fo^2^)+(0.1178P)^2^+3.8765P] where P=(Fo^2^+2Fc^2^)/3'
_refine_ls_weighting_scheme calc
_refine_ls_wR_factor_gt 0.1956
_refine_ls_wR_factor_ref 0.2093
_reflns_number_gt 8132
_reflns_number_total 9847
_reflns_threshold_expression >2sigma(I)
_cod_data_source_file ja108904s_si_003.cif
_cod_data_source_block final
_cod_depositor_comments
;
The following automatic conversions were performed:

'_symmetry_cell_setting' value 'Triclinic' changed to 'triclinic'
according to the built-in table from CIF Core dictionary named
'cif_core.dic' version 2.4.1 from 2010-06-29.

Automatic conversion script
Id: cif_fix_values 1673 2011-04-08 12:14:43Z adriana 
;
_cod_original_sg_symbol_H-M P-1
_cod_database_code 4101618

loop_
_symmetry_equiv_pos_as_xyz
'x, y, z'
'-x, -y, -z'

loop_
_atom_site_label
_atom_site_type_symbol
_atom_site_fract_x
_atom_site_fract_y
_atom_site_fract_z
_atom_site_U_iso_or_equiv
_atom_site_adp_type
_atom_site_occupancy
_atom_site_symmetry_multiplicity
_atom_site_calc_flag
_atom_site_refinement_flags
_atom_site_disorder_assembly
_atom_site_disorder_group
O3 O 0.6541(4) 0.9247(4) 0.1936(3) 0.0209(12) Uani 1 1 d . . .
O2 O 0.5584(5) 0.7547(5) 0.2597(3) 0.0277(14) Uani 1 1 d . . .
O1 O 0.3987(5) 0.8335(6) 0.1826(4) 0.0343(16) Uani 1 1 d . . .
N4 N 0.4576(5) 1.0594(5) 0.3721(4) 0.0188(14) Uani 1 1 d D . .
H4 H 0.444(12) 0.997(7) 0.394(8) 0.023 Uiso 0.64(10) 1 d PD . .
N2 N 0.4467(6) 0.7926(5) 0.5352(4) 0.0216(15) Uani 1 1 d D . .
H2 H 0.473(12) 0.841(10) 0.500(7) 0.026 Uiso 0.64(10) 1 d PD . .
N1 N 0.5945(6) 0.8365(5) 0.4329(4) 0.0209(14) Uani 1 1 d D . .
H1 H 0.540(15) 0.871(19) 0.453(14) 0.025 Uiso 0.36(10) 1 d PD . .
N3 N 0.3220(6) 0.9925(5) 0.4889(4) 0.0199(14) Uani 1 1 d D . .
H3N H 0.40(2) 0.99(2) 0.501(15) 0.024 Uiso 0.36(10) 1 d P . .
C1 C 0.6360(6) 0.9879(6) 0.3230(5) 0.0196(16) Uani 1 1 d . . .
C2 C 0.6588(6) 0.8784(6) 0.3749(5) 0.0202(16) Uani 1 1 d . . .
C3 C 0.7566(7) 0.7940(7) 0.3753(5) 0.0241(18) Uani 1 1 d . . .
H3 H 0.8149 0.8017 0.3410 0.029 Uiso 1 1 calc RD . .
C4 C 0.7504(7) 0.7019(7) 0.4335(5) 0.0247(18) Uani 1 1 d . . .
H4A H 0.8036 0.6331 0.4475 0.030 Uiso 1 1 calc R . .
C5 C 0.6486(7) 0.7275(6) 0.4698(5) 0.0219(17) Uani 1 1 d . . .
C6 C 0.6076(7) 0.6539(6) 0.5312(5) 0.0213(17) Uani 1 1 d . . .
C7 C 0.5055(7) 0.6860(6) 0.5628(5) 0.0215(17) Uani 1 1 d . . .
C8 C 0.4381(7) 0.6307(7) 0.6161(5) 0.0233(17) Uani 1 1 d . . .
H8 H 0.4576 0.5556 0.6460 0.028 Uiso 1 1 calc R . .
C9 C 0.3391(7) 0.7055(7) 0.6168(5) 0.0244(18) Uani 1 1 d . . .
H9 H 0.2781 0.6911 0.6467 0.029 Uiso 1 1 calc R . .
C10 C 0.3453(7) 0.8079(7) 0.5647(5) 0.0213(17) Uani 1 1 d . . .
C11 C 0.2729(7) 0.9159(6) 0.5337(5) 0.0204(17) Uani 1 1 d . . .
C12 C 0.1578(7) 0.9643(7) 0.5217(5) 0.0250(18) Uani 1 1 d . . .
H12 H 0.1024 0.9313 0.5457 0.030 Uiso 1 1 calc R . .
C13 C 0.1391(7) 1.0698(7) 0.4683(5) 0.0249(18) Uani 1 1 d . . .
H13 H 0.0682 1.1212 0.4496 0.030 Uiso 1 1 calc R . .
C14 C 0.2422(6) 1.0876(6) 0.4464(5) 0.0192(16) Uani 1 1 d . . .
C15 C 0.2712(7) 1.1728(6) 0.3856(5) 0.0198(16) Uani 1 1 d . . .
C16 C 0.3758(6) 1.1583(6) 0.3551(5) 0.0188(16) Uani 1 1 d . . .
C17 C 0.4209(7) 1.2367(6) 0.2996(5) 0.0208(17) Uani 1 1 d . . .
H17 H 0.3863 1.3121 0.2789 0.025 Uiso 1 1 calc R . .
C18 C 0.5221(6) 1.1854(6) 0.2812(5) 0.0201(16) Uani 1 1 d . . .
H18 H 0.5691 1.2192 0.2453 0.024 Uiso 1 1 calc R . .
C19 C 0.5454(6) 1.0723(6) 0.3251(4) 0.0185(16) Uani 1 1 d . . .
C31 C 0.6703(7) 0.5364(6) 0.5625(5) 0.0214(17) Uani 1 1 d . . .
C32 C 0.7339(10) 0.4880(8) 0.6330(7) 0.046(3) Uani 1 1 d . . .
H32 H 0.7391 0.5297 0.6626 0.055 Uiso 1 1 calc R . .
C33 C 0.7912(10) 0.3786(8) 0.6620(7) 0.053(3) Uani 1 1 d . . .
H33 H 0.8335 0.3475 0.7115 0.063 Uiso 1 1 calc R . .
C34 C 0.7886(7) 0.3142(7) 0.6213(5) 0.0250(18) Uani 1 1 d . . .
C35 C 0.7220(10) 0.3624(8) 0.5524(6) 0.044(3) Uani 1 1 d . . .
H35 H 0.7154 0.3204 0.5234 0.053 Uiso 1 1 calc R . .
C36 C 0.6640(11) 0.4706(8) 0.5236(6) 0.051(3) Uani 1 1 d . . .
H36 H 0.6184 0.5006 0.4755 0.061 Uiso 1 1 calc R . .
C41 C 0.1809(6) 1.2751(6) 0.3487(5) 0.0201(16) Uani 1 1 d . . .
C42 C 0.1069(7) 1.3184(7) 0.3952(5) 0.0274(19) Uani 1 1 d . . .
H42 H 0.1191 1.2860 0.4512 0.033 Uiso 1 1 calc R . .
C43 C 0.0161(8) 1.4077(7) 0.3608(6) 0.031(2) Uani 1 1 d . . .
H43 H -0.0328 1.4350 0.3940 0.037 Uiso 1 1 calc R . .
C44 C -0.0060(7) 1.4593(7) 0.2788(5) 0.0272(19) Uani 1 1 d . . .
C45 C 0.0694(7) 1.4175(7) 0.2328(5) 0.0242(18) Uani 1 1 d . . .
H45 H 0.0584 1.4514 0.1768 0.029 Uiso 1 1 calc R . .
C46 C 0.1605(7) 1.3271(6) 0.2668(5) 0.0207(17) Uani 1 1 d . . .
H46 H 0.2097 1.3003 0.2336 0.025 Uiso 1 1 calc R . .
C51 C 0.7150(6) 1.0173(6) 0.2604(5) 0.0204(17) Uani 1 1 d . . .
C52 C 0.7793(7) 1.0817(7) 0.2635(5) 0.0223(17) Uani 1 1 d . . .
H52 H 0.7755 1.1030 0.3074 0.027 Uiso 1 1 calc R . .
C53 C 0.8497(6) 1.1164(7) 0.2044(5) 0.0230(17) Uani 1 1 d . . .
C54 C 0.8540(6) 1.0822(7) 0.1420(5) 0.0221(17) Uani 1 1 d . . .
H54 H 0.9018 1.1039 0.1015 0.027 Uiso 1 1 calc R . .
C55 C 0.7917(6) 1.0176(6) 0.1358(5) 0.0200(17) Uani 1 1 d . . .
C56 C 0.8015(6) 0.9845(6) 0.0649(5) 0.0209(17) Uani 1 1 d . . .
C57 C 0.7158(6) 0.9262(6) 0.0652(5) 0.0213(17) Uani 1 1 d . . .
C58 C 0.7044(7) 0.8957(7) 0.0025(5) 0.0235(17) Uani 1 1 d . . .
H58 H 0.7516 0.9113 -0.0394 0.028 Uiso 1 1 calc R . .
C59 C 0.6274(7) 0.8437(7) -0.0021(5) 0.0231(17) Uani 1 1 d . . .
C60 C 0.5588(7) 0.8230(7) 0.0602(5) 0.0229(17) Uani 1 1 d . . .
H60 H 0.5030 0.7905 0.0580 0.027 Uiso 1 1 calc R . .
C61 C 0.5700(6) 0.8489(6) 0.1254(5) 0.0205(17) Uani 1 1 d . . .
C62 C 0.6490(6) 0.9003(6) 0.1278(5) 0.0199(16) Uani 1 1 d . . .
C63 C 0.7220(6) 0.9862(6) 0.1952(5) 0.0196(16) Uani 1 1 d . . .
C71 C 0.7818(7) 1.0846(7) -0.0125(5) 0.0259(18) Uani 1 1 d . . .
H71A H 0.7860 1.0628 -0.0578 0.039 Uiso 1 1 calc R . .
H71B H 0.8389 1.1203 -0.0141 0.039 Uiso 1 1 calc R . .
H71C H 0.7079 1.1343 -0.0146 0.039 Uiso 1 1 calc R . .
C72 C 0.9196(7) 0.9075(7) 0.0696(5) 0.0246(18) Uani 1 1 d . . .
H72A H 0.9306 0.8422 0.1173 0.037 Uiso 1 1 calc R . .
H72B H 0.9754 0.9431 0.0716 0.037 Uiso 1 1 calc R . .
H72C H 0.9275 0.8886 0.0228 0.037 Uiso 1 1 calc R . .
C100 C 0.4977(7) 0.8148(6) 0.1911(5) 0.0213(17) Uani 1 1 d . . .
C101 C 0.9121(7) 1.1949(7) 0.2061(5) 0.0283(19) Uani 1 1 d . . .
C102 C 0.8301(10) 1.3092(8) 0.1722(7) 0.045(3) Uani 1 1 d . . .
H10A H 0.7655 1.3130 0.2038 0.068 Uiso 1 1 calc R . .
H10B H 0.8054 1.3263 0.1174 0.068 Uiso 1 1 calc R . .
H10C H 0.8673 1.3611 0.1737 0.068 Uiso 1 1 calc R . .
C103 C 1.0142(9) 1.1891(10) 0.1574(7) 0.044(3) Uani 1 1 d . . .
H10D H 1.0548 1.2362 0.1633 0.065 Uiso 1 1 calc R . .
H10E H 0.9898 1.2124 0.1016 0.065 Uiso 1 1 calc R . .
H10F H 1.0631 1.1150 0.1763 0.065 Uiso 1 1 calc R . .
C104 C 0.9520(8) 1.1722(8) 0.2902(6) 0.034(2) Uani 1 1 d . . .
H10G H 0.8876 1.1821 0.3214 0.050 Uiso 1 1 calc R . .
H10H H 0.9938 1.2219 0.2891 0.050 Uiso 1 1 calc R . .
H10I H 1.0003 1.0981 0.3141 0.050 Uiso 1 1 calc R . .
C110 C 0.4980(8) 0.7102(8) 0.3265(5) 0.032(2) Uani 1 1 d . . .
H11A H 0.4576 0.7667 0.3451 0.049 Uiso 1 1 calc R . .
H11B H 0.5506 0.6527 0.3692 0.049 Uiso 1 1 calc R . .
H11C H 0.4450 0.6810 0.3105 0.049 Uiso 1 1 calc R . .
C201 C 0.6258(7) 0.8048(7) -0.0701(5) 0.0258(18) Uani 1 1 d . . .
C202 C 0.7283(9) 0.7069(8) -0.0553(6) 0.037(2) Uani 1 1 d . . .
H20A H 0.7960 0.7272 -0.0526 0.055 Uiso 1 1 calc R . .
H20B H 0.7304 0.6813 -0.0985 0.055 Uiso 1 1 calc R . .
H20C H 0.7239 0.6496 -0.0052 0.055 Uiso 1 1 calc R . .
C203 C 0.5211(8) 0.7711(8) -0.0736(5) 0.034(2) Uani 1 1 d . . .
H20D H 0.5206 0.7102 -0.0248 0.051 Uiso 1 1 calc R . .
H20E H 0.5210 0.7502 -0.1190 0.051 Uiso 1 1 calc R . .
H20F H 0.4548 0.8315 -0.0791 0.051 Uiso 1 1 calc R . .
C204 C 0.6305(8) 0.8926(8) -0.1501(5) 0.030(2) Uani 1 1 d . . .
H20G H 0.5637 0.9542 -0.1607 0.045 Uiso 1 1 calc R . .
H20H H 0.6339 0.8642 -0.1919 0.045 Uiso 1 1 calc R . .
H20I H 0.6968 0.9155 -0.1489 0.045 Uiso 1 1 calc R . .
C301 C 0.8563(7) 0.1949(7) 0.6492(6) 0.032(2) Uani 1 1 d . . .
C302 C 0.9173(11) 0.1540(8) 0.7308(8) 0.058(4) Uani 1 1 d . . .
H30A H 0.9694 0.1949 0.7288 0.088 Uiso 1 1 calc R . .
H30B H 0.9584 0.0777 0.7466 0.088 Uiso 1 1 calc R . .
H30C H 0.8630 0.1631 0.7694 0.088 Uiso 1 1 calc R . .
C303 C 0.9418(9) 0.1826(9) 0.5884(8) 0.050(3) Uani 1 1 d . . .
H30D H 0.9919 0.2257 0.5859 0.075 Uiso 1 1 calc R . .
H30E H 0.9027 0.2075 0.5363 0.075 Uiso 1 1 calc R . .
H30F H 0.9851 0.1069 0.6043 0.075 Uiso 1 1 calc R . .
C304 C 0.7796(8) 0.1247(7) 0.6545(6) 0.032(2) Uani 1 1 d . . .
H30G H 0.8248 0.0499 0.6678 0.048 Uiso 1 1 calc R . .
H30H H 0.7371 0.1507 0.6035 0.048 Uiso 1 1 calc R . .
H30I H 0.7280 0.1288 0.6955 0.048 Uiso 1 1 calc R . .
C401 C -0.1081(8) 1.5580(7) 0.2433(6) 0.033(2) Uani 1 1 d . . .
C402 C -0.2136(8) 1.5297(9) 0.2782(8) 0.055(3) Uani 1 1 d . . .
H40A H -0.2222 1.4701 0.2657 0.083 Uiso 1 1 calc R . .
H40B H -0.2789 1.5925 0.2554 0.083 Uiso 1 1 calc R . .
H40C H -0.2069 1.5084 0.3357 0.083 Uiso 1 1 calc R . .
C403 C -0.1240(9) 1.5985(8) 0.1533(6) 0.041(2) Uani 1 1 d . . .
H40D H -0.0585 1.6192 0.1301 0.061 Uiso 1 1 calc R . .
H40E H -0.1904 1.6610 0.1341 0.061 Uiso 1 1 calc R . .
H40F H -0.1333 1.5414 0.1380 0.061 Uiso 1 1 calc R . .
C404 C -0.0925(9) 1.6496(8) 0.2641(6) 0.041(2) Uani 1 1 d . . .
H40G H -0.0815 1.6260 0.3216 0.062 Uiso 1 1 calc R . .
H40H H -0.1588 1.7120 0.2442 0.062 Uiso 1 1 calc R . .
H40I H -0.0271 1.6694 0.2397 0.062 Uiso 1 1 calc R . .
C1S C 0.116(4) 1.561(4) 0.019(3) 0.116(13) Uani 0.41(2) 1 d PDU A 1
H1S1 H 0.0547 1.6051 -0.0212 0.175 Uiso 0.41(2) 1 calc PR A 1
H1S2 H 0.0889 1.5137 0.0655 0.175 Uiso 0.41(2) 1 calc PR A 1
H1S3 H 0.1746 1.5174 -0.0018 0.175 Uiso 0.41(2) 1 calc PR A 1
C6S C 0.532(4) 1.480(4) 0.116(4) 0.133(18) Uani 0.41(2) 1 d PDU A 1
H6S1 H 0.5822 1.4866 0.1524 0.200 Uiso 0.41(2) 1 calc PR A 1
H6S2 H 0.5391 1.5267 0.0617 0.200 Uiso 0.41(2) 1 calc PR A 1
H6S3 H 0.5513 1.4056 0.1202 0.200 Uiso 0.41(2) 1 calc PR A 1
C2S C 0.160(4) 1.627(4) 0.042(4) 0.121(11) Uani 0.41(2) 1 d PDU A 1
H2S1 H 0.1848 1.6754 -0.0057 0.145 Uiso 0.41(2) 1 calc PR A 1
H2S2 H 0.0993 1.6717 0.0614 0.145 Uiso 0.41(2) 1 calc PR A 1
C5S C 0.425(4) 1.511(5) 0.135(3) 0.132(11) Uani 0.41(2) 1 d PDU A 1
H5S1 H 0.4119 1.4519 0.1809 0.158 Uiso 0.41(2) 1 calc PR A 1
H5S2 H 0.4150 1.5736 0.1502 0.158 Uiso 0.41(2) 1 calc PR A 1
C3S C 0.245(3) 1.574(4) 0.098(3) 0.121(10) Uani 0.41(2) 1 d PDU A 1
H3S1 H 0.2495 1.6226 0.1247 0.145 Uiso 0.41(2) 1 calc PR A 1
H3S2 H 0.2272 1.5115 0.1375 0.145 Uiso 0.41(2) 1 calc PR A 1
C4S C 0.348(3) 1.539(4) 0.075(3) 0.125(11) Uani 0.41(2) 1 d PDU A 1
H4S1 H 0.3618 1.5956 0.0276 0.149 Uiso 0.41(2) 1 calc PR A 1
H4S2 H 0.3522 1.4754 0.0621 0.149 Uiso 0.41(2) 1 calc PR A 1
C7S C 0.084(4) 1.611(5) 0.082(4) 0.204(18) Uani 0.59(2) 1 d PDU A 2
H7S1 H 0.0537 1.6085 0.0344 0.306 Uiso 0.59(2) 1 calc PR A 2
H7S2 H 0.0330 1.6686 0.0950 0.306 Uiso 0.59(2) 1 calc PR A 2
H7S3 H 0.0946 1.5422 0.1259 0.306 Uiso 0.59(2) 1 calc PR A 2
C10S C 0.345(2) 1.606(3) 0.121(2) 0.126(9) Uani 0.59(2) 1 d PDU A 2
H10S H 0.3584 1.5587 0.0900 0.151 Uiso 0.59(2) 1 calc PR A 2
H10T H 0.3529 1.6755 0.0843 0.151 Uiso 0.59(2) 1 calc PR A 2
C9S C 0.233(2) 1.624(3) 0.137(2) 0.108(8) Uani 0.59(2) 1 d PDU A 2
H9S1 H 0.2207 1.5637 0.1826 0.129 Uiso 0.59(2) 1 calc PR A 2
H9S2 H 0.2035 1.6917 0.1460 0.129 Uiso 0.59(2) 1 calc PR A 2
C11S C 0.429(2) 1.564(2) 0.1752(19) 0.091(7) Uani 0.59(2) 1 d PDU A 2
H11S H 0.4094 1.5104 0.2224 0.109 Uiso 0.59(2) 1 calc PR A 2
H11T H 0.4380 1.6219 0.1906 0.109 Uiso 0.59(2) 1 calc PR A 2
C8S C 0.185(3) 1.631(4) 0.068(2) 0.124(9) Uani 0.59(2) 1 d PDU A 2
H8S1 H 0.2349 1.5787 0.0481 0.149 Uiso 0.59(2) 1 calc PR A 2
H8S2 H 0.1747 1.7043 0.0268 0.149 Uiso 0.59(2) 1 calc PR A 2
C12S C 0.531(2) 1.515(3) 0.1541(17) 0.101(11) Uani 0.59(2) 1 d PDU A 2
H12A H 0.5859 1.4843 0.1993 0.151 Uiso 0.59(2) 1 calc PR A 2
H12B H 0.5544 1.5683 0.1100 0.151 Uiso 0.59(2) 1 calc PR A 2
H12C H 0.5233 1.4578 0.1381 0.151 Uiso 0.59(2) 1 calc PR A 2

loop_
_atom_site_aniso_label
_atom_site_aniso_U_11
_atom_site_aniso_U_22
_atom_site_aniso_U_33
_atom_site_aniso_U_23
_atom_site_aniso_U_13
_atom_site_aniso_U_12
O3 0.020(3) 0.026(3) 0.020(3) -0.010(2) 0.004(2) -0.010(2)
O2 0.022(3) 0.033(3) 0.023(3) -0.005(3) 0.002(2) -0.009(3)
O1 0.020(3) 0.050(4) 0.029(3) -0.008(3) 0.002(2) -0.014(3)
N4 0.018(3) 0.019(3) 0.020(3) -0.008(3) 0.001(3) -0.005(3)
N2 0.023(3) 0.019(3) 0.022(3) -0.007(3) 0.001(3) -0.005(3)
N1 0.021(3) 0.020(3) 0.020(3) -0.007(3) 0.000(3) -0.004(3)
N3 0.019(3) 0.019(3) 0.022(3) -0.008(3) 0.002(3) -0.005(3)
C1 0.019(4) 0.025(4) 0.017(4) -0.010(3) 0.000(3) -0.008(3)
C2 0.019(4) 0.024(4) 0.019(4) -0.010(3) -0.001(3) -0.004(3)
C3 0.020(4) 0.029(4) 0.024(4) -0.011(4) 0.003(3) -0.005(3)
C4 0.022(4) 0.023(4) 0.025(4) -0.009(4) -0.002(3) 0.000(3)
C5 0.023(4) 0.021(4) 0.020(4) -0.008(3) -0.004(3) -0.004(3)
C6 0.024(4) 0.022(4) 0.019(4) -0.009(3) -0.003(3) -0.006(3)
C7 0.025(4) 0.020(4) 0.021(4) -0.009(3) -0.003(3) -0.005(3)
C8 0.031(4) 0.018(4) 0.021(4) -0.006(3) -0.001(3) -0.008(3)
C9 0.028(4) 0.026(4) 0.022(4) -0.010(4) 0.005(3) -0.012(3)
C10 0.024(4) 0.023(4) 0.019(4) -0.010(3) 0.002(3) -0.007(3)
C11 0.023(4) 0.022(4) 0.018(4) -0.009(3) 0.004(3) -0.007(3)
C12 0.022(4) 0.027(4) 0.027(4) -0.010(4) 0.007(3) -0.008(3)
C13 0.019(4) 0.025(4) 0.027(4) -0.009(4) 0.004(3) -0.002(3)
C14 0.019(4) 0.019(4) 0.020(4) -0.010(3) 0.001(3) -0.003(3)
C15 0.022(4) 0.020(4) 0.019(4) -0.010(3) -0.001(3) -0.006(3)
C16 0.019(4) 0.020(4) 0.018(4) -0.009(3) -0.002(3) -0.005(3)
C17 0.022(4) 0.019(4) 0.021(4) -0.007(3) -0.003(3) -0.005(3)
C18 0.020(4) 0.023(4) 0.019(4) -0.008(3) 0.001(3) -0.010(3)
C19 0.018(4) 0.025(4) 0.015(4) -0.008(3) 0.000(3) -0.008(3)
C31 0.021(4) 0.021(4) 0.021(4) -0.009(3) 0.002(3) -0.005(3)
C32 0.061(7) 0.025(5) 0.048(6) -0.019(5) -0.027(5) 0.002(5)
C33 0.064(7) 0.027(5) 0.057(7) -0.016(5) -0.040(6) 0.008(5)
C34 0.021(4) 0.022(4) 0.030(4) -0.010(4) 0.000(3) -0.004(3)
C35 0.074(8) 0.025(5) 0.031(5) -0.016(4) -0.014(5) -0.002(5)
C36 0.084(9) 0.025(5) 0.033(5) -0.010(4) -0.031(6) 0.002(5)
C41 0.020(4) 0.018(4) 0.024(4) -0.009(3) 0.002(3) -0.006(3)
C42 0.034(5) 0.023(4) 0.023(4) -0.010(4) 0.003(4) -0.004(4)
C43 0.031(5) 0.024(4) 0.036(5) -0.015(4) 0.009(4) -0.001(4)
C44 0.025(4) 0.019(4) 0.035(5) -0.009(4) 0.001(4) -0.004(3)
C45 0.026(4) 0.021(4) 0.024(4) -0.006(3) -0.001(3) -0.008(3)
C46 0.021(4) 0.020(4) 0.023(4) -0.010(3) 0.002(3) -0.006(3)
C51 0.017(4) 0.021(4) 0.020(4) -0.006(3) 0.000(3) -0.003(3)
C52 0.020(4) 0.025(4) 0.024(4) -0.012(4) 0.001(3) -0.006(3)
C53 0.017(4) 0.024(4) 0.027(4) -0.010(4) 0.001(3) -0.005(3)
C54 0.017(4) 0.025(4) 0.024(4) -0.009(4) 0.005(3) -0.007(3)
C55 0.016(4) 0.020(4) 0.021(4) -0.007(3) 0.000(3) -0.002(3)
C56 0.020(4) 0.023(4) 0.021(4) -0.008(3) 0.005(3) -0.008(3)
C57 0.018(4) 0.021(4) 0.022(4) -0.007(3) 0.001(3) -0.004(3)
C58 0.023(4) 0.027(4) 0.021(4) -0.008(4) 0.004(3) -0.008(3)
C59 0.021(4) 0.024(4) 0.023(4) -0.009(4) 0.000(3) -0.005(3)
C60 0.020(4) 0.025(4) 0.025(4) -0.010(4) -0.001(3) -0.007(3)
C61 0.018(4) 0.021(4) 0.021(4) -0.008(3) 0.001(3) -0.004(3)
C62 0.018(4) 0.021(4) 0.019(4) -0.007(3) -0.001(3) -0.002(3)
C63 0.016(4) 0.019(4) 0.023(4) -0.007(3) -0.001(3) -0.004(3)
C71 0.025(4) 0.029(4) 0.023(4) -0.008(4) 0.002(3) -0.010(3)
C72 0.020(4) 0.029(4) 0.029(4) -0.015(4) 0.006(3) -0.008(3)
C100 0.021(4) 0.021(4) 0.023(4) -0.011(3) 0.001(3) -0.005(3)
C101 0.029(4) 0.030(5) 0.032(5) -0.015(4) 0.006(4) -0.014(4)
C102 0.051(6) 0.033(5) 0.056(7) -0.017(5) -0.003(5) -0.018(5)
C103 0.043(6) 0.063(7) 0.051(6) -0.035(6) 0.021(5) -0.038(5)
C104 0.033(5) 0.039(5) 0.040(5) -0.022(5) 0.007(4) -0.021(4)
C110 0.033(5) 0.038(5) 0.025(4) -0.008(4) 0.005(4) -0.015(4)
C201 0.027(4) 0.031(5) 0.021(4) -0.011(4) 0.002(3) -0.010(4)
C202 0.043(6) 0.038(5) 0.029(5) -0.018(4) 0.002(4) -0.006(4)
C203 0.042(5) 0.046(6) 0.025(4) -0.018(4) 0.006(4) -0.024(5)
C204 0.035(5) 0.037(5) 0.022(4) -0.012(4) 0.002(4) -0.015(4)
C301 0.028(5) 0.022(4) 0.041(5) -0.013(4) -0.004(4) 0.000(4)
C302 0.066(8) 0.023(5) 0.072(8) -0.016(5) -0.041(7) 0.010(5)
C303 0.033(5) 0.034(5) 0.086(9) -0.029(6) 0.018(6) -0.007(4)
C304 0.033(5) 0.021(4) 0.038(5) -0.011(4) 0.003(4) -0.004(4)
C401 0.027(5) 0.021(4) 0.043(5) -0.009(4) 0.001(4) 0.000(4)
C402 0.026(5) 0.033(6) 0.081(9) -0.003(6) 0.006(5) 0.004(4)
C403 0.039(5) 0.023(5) 0.050(6) -0.010(4) -0.018(5) 0.004(4)
C404 0.050(6) 0.023(5) 0.040(6) -0.012(4) -0.003(5) 0.006(4)
C1S 0.15(3) 0.11(3) 0.11(3) -0.06(3) 0.03(2) -0.04(3)
C6S 0.120(15) 0.05(2) 0.18(4) -0.01(3) 0.00(2) 0.00(2)
C2S 0.118(16) 0.12(2) 0.14(2) -0.038(18) 0.024(15) -0.067(17)
C5S 0.129(15) 0.101(18) 0.13(2) -0.009(17) 0.012(15) -0.034(18)
C3S 0.125(14) 0.096(17) 0.14(2) -0.016(15) 0.019(13) -0.072(14)
C4S 0.124(15) 0.089(18) 0.16(2) -0.025(18) 0.011(14) -0.057(16)
C7S 0.15(2) 0.22(3) 0.23(4) -0.03(3) -0.02(2) -0.10(3)
C10S 0.114(12) 0.080(14) 0.144(18) 0.006(14) 0.010(11) -0.035(13)
C9S 0.122(12) 0.066(14) 0.127(19) -0.012(14) 0.018(14) -0.052(13)
C11S 0.116(13) 0.066(14) 0.105(18) -0.039(13) 0.032(11) -0.043(12)
C8S 0.143(16) 0.095(16) 0.14(2) -0.023(16) 0.012(14) -0.064(15)
C12S 0.111(14) 0.11(2) 0.048(14) -0.005(14) 0.020(12) -0.019(16)

loop_
_atom_type_symbol
_atom_type_description
_atom_type_scat_dispersion_real
_atom_type_scat_dispersion_imag
_atom_type_scat_source
C C 0.0181 0.0091 'International Tables Vol C Tables 4.2.6.8 and 6.1.1.4'
H H 0.0000 0.0000 'International Tables Vol C Tables 4.2.6.8 and 6.1.1.4'
N N 0.0311 0.0180 'International Tables Vol C Tables 4.2.6.8 and 6.1.1.4'
O O 0.0492 0.0322 'International Tables Vol C Tables 4.2.6.8 and 6.1.1.4'

loop_
_geom_angle_atom_site_label_1
_geom_angle_atom_site_label_2
_geom_angle_atom_site_label_3
_geom_angle
_geom_angle_site_symmetry_1
_geom_angle_site_symmetry_3
_geom_angle_publ_flag
C62 O3 C63 118.7(6) . . ?
C100 O2 C110 116.1(7) . . ?
C19 N4 C16 110.4(6) . . ?
C10 N2 C7 111.1(7) . . ?
C2 N1 C5 107.1(7) . . ?
C11 N3 C14 110.7(7) . . ?
C19 C1 C2 125.4(7) . . ?
C19 C1 C51 116.3(7) . . ?
C2 C1 C51 118.3(7) . . ?
N1 C2 C1 126.4(7) . . ?
N1 C2 C3 109.1(7) . . ?
C1 C2 C3 124.5(7) . . ?
C4 C3 C2 107.7(7) . . ?
C3 C4 C5 107.2(7) . . ?
N1 C5 C6 125.2(7) . . ?
N1 C5 C4 108.9(7) . . ?
C6 C5 C4 125.9(8) . . ?
C5 C6 C7 122.1(7) . . ?
C5 C6 C31 120.1(7) . . ?
C7 C6 C31 117.7(7) . . ?
N2 C7 C6 118.8(7) . . ?
N2 C7 C8 106.3(7) . . ?
C6 C7 C8 134.6(8) . . ?
C9 C8 C7 108.0(7) . . ?
C8 C9 C10 107.5(7) . . ?
N2 C10 C9 107.1(7) . . ?
N2 C10 C11 115.5(7) . . ?
C9 C10 C11 137.2(8) . . ?
N3 C11 C12 107.1(7) . . ?
N3 C11 C10 115.3(7) . . ?
C12 C11 C10 135.8(8) . . ?
C13 C12 C11 107.5(7) . . ?
C12 C13 C14 108.9(7) . . ?
N3 C14 C13 105.7(7) . . ?
N3 C14 C15 121.3(7) . . ?
C13 C14 C15 132.2(7) . . ?
C16 C15 C14 122.1(7) . . ?
C16 C15 C41 120.6(7) . . ?
C14 C15 C41 116.9(7) . . ?
C15 C16 N4 125.5(7) . . ?
C15 C16 C17 128.8(7) . . ?
N4 C16 C17 105.6(7) . . ?
C18 C17 C16 108.9(7) . . ?
C17 C18 C19 108.6(7) . . ?
N4 C19 C1 124.5(7) . . ?
N4 C19 C18 106.2(7) . . ?
C1 C19 C18 129.3(7) . . ?
C32 C31 C36 116.4(8) . . ?
C32 C31 C6 121.5(8) . . ?
C36 C31 C6 122.1(8) . . ?
C31 C32 C33 121.2(9) . . ?
C34 C33 C32 122.2(9) . . ?
C35 C34 C33 116.1(8) . . ?
C35 C34 C301 120.4(8) . . ?
C33 C34 C301 123.5(8) . . ?
C34 C35 C36 122.0(9) . . ?
C31 C36 C35 122.0(9) . . ?
C46 C41 C42 117.3(7) . . ?
C46 C41 C15 121.7(7) . . ?
C42 C41 C15 120.8(7) . . ?
C43 C42 C41 120.9(8) . . ?
C42 C43 C44 122.2(8) . . ?
C45 C44 C43 116.7(8) . . ?
C45 C44 C401 123.0(8) . . ?
C43 C44 C401 120.3(8) . . ?
C46 C45 C44 121.6(8) . . ?
C45 C46 C41 121.3(8) . . ?
C52 C51 C63 118.0(7) . . ?
C52 C51 C1 120.2(7) . . ?
C63 C51 C1 121.7(7) . . ?
C51 C52 C53 122.5(8) . . ?
C54 C53 C52 116.9(7) . . ?
C54 C53 C101 121.8(7) . . ?
C52 C53 C101 121.1(8) . . ?
C53 C54 C55 123.1(7) . . ?
C63 C55 C54 118.0(8) . . ?
C63 C55 C56 122.6(7) . . ?
C54 C55 C56 119.4(7) . . ?
C55 C56 C57 110.2(6) . . ?
C55 C56 C71 110.0(7) . . ?
C57 C56 C71 109.2(7) . . ?
C55 C56 C72 109.2(6) . . ?
C57 C56 C72 108.8(7) . . ?
C71 C56 C72 109.5(7) . . ?
C58 C57 C62 118.2(7) . . ?
C58 C57 C56 119.9(7) . . ?
C62 C57 C56 121.8(7) . . ?
C57 C58 C59 123.5(8) . . ?
C58 C59 C60 116.6(8) . . ?
C58 C59 C201 120.4(7) . . ?
C60 C59 C201 122.9(7) . . ?
C61 C60 C59 121.8(7) . . ?
C60 C61 C62 119.5(7) . . ?
C60 C61 C100 116.6(7) . . ?
C62 C61 C100 123.8(7) . . ?
O3 C62 C57 123.5(7) . . ?
O3 C62 C61 116.2(7) . . ?
C57 C62 C61 120.3(8) . . ?
O3 C63 C55 122.7(7) . . ?
O3 C63 C51 115.8(7) . . ?
C55 C63 C51 121.5(7) . . ?
O1 C100 O2 124.2(8) . . ?
O1 C100 C61 124.5(7) . . ?
O2 C100 C61 111.2(7) . . ?
C104 C101 C103 107.8(8) . . ?
C104 C101 C53 111.5(7) . . ?
C103 C101 C53 112.0(7) . . ?
C104 C101 C102 108.3(8) . . ?
C103 C101 C102 109.7(9) . . ?
C53 C101 C102 107.6(7) . . ?
C203 C201 C204 108.3(7) . . ?
C203 C201 C202 108.6(8) . . ?
C204 C201 C202 109.3(7) . . ?
C203 C201 C59 111.6(7) . . ?
C204 C201 C59 111.3(7) . . ?
C202 C201 C59 107.6(7) . . ?
C302 C301 C34 112.2(8) . . ?
C302 C301 C303 109.5(9) . . ?
C34 C301 C303 107.8(8) . . ?
C302 C301 C304 107.5(9) . . ?
C34 C301 C304 110.6(7) . . ?
C303 C301 C304 109.2(8) . . ?
C403 C401 C404 107.4(8) . . ?
C403 C401 C44 113.1(8) . . ?
C404 C401 C44 108.5(8) . . ?
C403 C401 C402 108.5(9) . . ?
C404 C401 C402 109.9(9) . . ?
C44 C401 C402 109.4(8) . . ?
C3S C2S C1S 115(4) . . ?
C4S C5S C6S 114(4) . . ?
C4S C3S C2S 118(4) . . ?
C3S C4S C5S 110(4) . . ?
C11S C10S C9S 124(3) . . ?
C8S C9S C10S 101(3) . . ?
C10S C11S C12S 116(3) . . ?
C9S C8S C7S 109(3) . . ?

loop_
_geom_bond_atom_site_label_1
_geom_bond_atom_site_label_2
_geom_bond_distance
_geom_bond_site_symmetry_2
_geom_bond_publ_flag
O3 C62 1.379(10) . ?
O3 C63 1.384(9) . ?
O2 C100 1.335(10) . ?
O2 C110 1.446(10) . ?
O1 C100 1.200(10) . ?
N4 C19 1.384(10) . ?
N4 C16 1.402(10) . ?
N2 C10 1.355(11) . ?
N2 C7 1.368(10) . ?
N1 C2 1.365(10) . ?
N1 C5 1.388(10) . ?
N3 C11 1.376(10) . ?
N3 C14 1.382(10) . ?
C1 C19 1.400(11) . ?
C1 C2 1.423(11) . ?
C1 C51 1.504(11) . ?
C2 C3 1.439(11) . ?
C3 C4 1.354(12) . ?
C4 C5 1.435(12) . ?
C5 C6 1.410(12) . ?
C6 C7 1.411(12) . ?
C6 C31 1.501(11) . ?
C7 C8 1.420(12) . ?
C8 C9 1.382(12) . ?
C9 C10 1.419(12) . ?
C10 C11 1.433(11) . ?
C11 C12 1.397(12) . ?
C12 C13 1.392(12) . ?
C13 C14 1.405(11) . ?
C14 C15 1.423(11) . ?
C15 C16 1.399(11) . ?
C15 C41 1.484(11) . ?
C16 C17 1.429(11) . ?
C17 C18 1.369(12) . ?
C18 C19 1.431(11) . ?
C31 C32 1.369(13) . ?
C31 C36 1.379(13) . ?
C32 C33 1.393(14) . ?
C33 C34 1.377(14) . ?
C34 C35 1.365(13) . ?
C34 C301 1.538(11) . ?
C35 C36 1.383(14) . ?
C41 C46 1.396(11) . ?
C41 C42 1.400(12) . ?
C42 C43 1.384(12) . ?
C43 C44 1.400(13) . ?
C44 C45 1.392(13) . ?
C44 C401 1.536(12) . ?
C45 C46 1.392(11) . ?
C51 C52 1.392(12) . ?
C51 C63 1.407(12) . ?
C52 C53 1.404(12) . ?
C53 C54 1.388(12) . ?
C53 C101 1.536(11) . ?
C54 C55 1.394(11) . ?
C55 C63 1.391(11) . ?
C55 C56 1.523(11) . ?
C56 C57 1.526(11) . ?
C56 C71 1.543(11) . ?
C56 C72 1.548(11) . ?
C57 C58 1.391(12) . ?
C57 C62 1.392(11) . ?
C58 C59 1.391(12) . ?
C59 C60 1.395(12) . ?
C59 C201 1.537(12) . ?
C60 C61 1.393(12) . ?
C61 C62 1.394(11) . ?
C61 C100 1.495(11) . ?
C101 C104 1.522(13) . ?
C101 C103 1.534(13) . ?
C101 C102 1.542(14) . ?
C201 C203 1.530(12) . ?
C201 C204 1.533(12) . ?
C201 C202 1.535(13) . ?
C301 C302 1.530(14) . ?
C301 C303 1.538(14) . ?
C301 C304 1.542(13) . ?
C401 C403 1.527(14) . ?
C401 C404 1.534(14) . ?
C401 C402 1.541(14) . ?
C1S C2S 1.38(3) . ?
C6S C5S 1.36(3) . ?
C2S C3S 1.35(3) . ?
C5S C4S 1.35(3) . ?
C3S C4S 1.35(3) . ?
C7S C8S 1.37(3) . ?
C10S C11S 1.32(2) . ?
C10S C9S 1.40(3) . ?
C9S C8S 1.37(3) . ?
C11S C12S 1.38(2) . ?
